data_2104324
loop_
_publ_author_name
'Ivashevskaya, Svetlana N.'
'van de Streek, Jacco'
'Djanhan, Juste E.'
'Br\"uning, J\"urgen'
'Alig, Edith'
'Bolte, Michael'
'Schmidt, Martin U.'
'Blaschka, Peter'
'H\"offken, Hans Wolfgang'
'Erk, Peter'

_publ_section_title
;
 Structure determination of seven phases and solvates of Pigment Yellow
 183 and Pigment Yellow 191 from X-ray powder and single-crystal data
;
_journal_issue 2
_journal_name_full 'Acta Crystallographica Section B'
_journal_page_first 212
_journal_page_last 222
_journal_paper_doi 10.1107/S0108768109001827
_journal_volume 65
_journal_year 2009
_chemical_formula_sum 'C25 H31 Ca Cl2 N7 O10 S2'
_chemical_formula_weight 764.67
_chemical_name_common 'Pigment Yellow 183 dimethylformamide trisolvate'
_chemical_name_systematic ?
_space_group_IT_number 2
_symmetry_cell_setting triclinic
_symmetry_space_group_name_Hall '-P 1'
_symmetry_space_group_name_H-M 'P -1'
_atom_sites_solution_hydrogens geom
_atom_sites_solution_primary direct
_atom_sites_solution_secondary difmap
_audit_creation_method SHELXL-97
_cell_angle_alpha 82.876(8)
_cell_angle_beta 70.639(8)
_cell_angle_gamma 70.015(7)
_cell_formula_units_Z 2
_cell_length_a 10.5951(10)
_cell_length_b 11.4600(11)
_cell_length_c 15.2829(15)
_cell_measurement_reflns_used 12488
_cell_measurement_temperature 100(2)
_cell_measurement_theta_max 27.0
_cell_measurement_theta_min 2.8
_cell_volume 1645.2(3)
_computing_cell_refinement 'X-Area (Stoe & Cie, 2001)'
_computing_data_collection 'X-Area (Stoe & Cie, 2001)'
_computing_data_reduction 'X-Area (Stoe & Cie, 2001)'
_computing_molecular_graphics 'XP in SHELXTL-Plus (Sheldrick, 1991)'
_computing_structure_refinement 'SHELXL97 (Sheldrick, 1997) '
_computing_structure_solution 'SHELXS97 (Sheldrick, 1990) '
_diffrn_ambient_temperature 100(2)
_diffrn_measured_fraction_theta_full 0.931
_diffrn_measured_fraction_theta_max 0.931
_diffrn_measurement_device_type 'STOE IPDS II two-circle-diffractometer'
_diffrn_measurement_method \w
_diffrn_radiation_monochromator graphite
_diffrn_radiation_source 'fine-focus sealed tube'
_diffrn_radiation_type MoK\a
_diffrn_radiation_wavelength 0.71073
_diffrn_reflns_av_R_equivalents 0.0424
_diffrn_reflns_av_sigmaI/netI 0.0611
_diffrn_reflns_limit_h_max 13
_diffrn_reflns_limit_h_min -13
_diffrn_reflns_limit_k_max 14
_diffrn_reflns_limit_k_min -14
_diffrn_reflns_limit_l_max 19
_diffrn_reflns_limit_l_min -19
_diffrn_reflns_number 18279
_diffrn_reflns_theta_full 27.55
_diffrn_reflns_theta_max 27.55
_diffrn_reflns_theta_min 2.83
_diffrn_standards_decay_% 0
_diffrn_standards_interval_time 0
_diffrn_standards_number 0
_exptl_absorpt_coefficient_mu 0.545
_exptl_absorpt_correction_T_max 0.9228
_exptl_absorpt_correction_T_min 0.8365
_exptl_absorpt_correction_type multi-scan
_exptl_absorpt_process_details 'MULABS (Spek, 1990; Blessing, 1995)'
_exptl_crystal_colour red
_exptl_crystal_density_diffrn 1.544
_exptl_crystal_density_method 'not measured'
_exptl_crystal_description block
_exptl_crystal_F_000 792
_exptl_crystal_size_max 0.34
_exptl_crystal_size_mid 0.24
_exptl_crystal_size_min 0.15
_refine_diff_density_max 0.294
_refine_diff_density_min -0.316
_refine_ls_extinction_method none
_refine_ls_goodness_of_fit_ref 0.802
_refine_ls_hydrogen_treatment mixed
_refine_ls_matrix_type full
_refine_ls_number_parameters 435
_refine_ls_number_reflns 7067
_refine_ls_number_restraints 0
_refine_ls_restrained_S_all 0.802
_refine_ls_R_factor_all 0.0436
_refine_ls_R_factor_gt 0.0260
_refine_ls_shift/su_max 0.001
_refine_ls_shift/su_mean 0.000
_refine_ls_structure_factor_coef Fsqd
_refine_ls_weighting_details 'calc w=1/[\s^2^(Fo^2^)+(0.0223P)^2^+0.0000P] where P=(Fo^2^+2Fc^2^)/3'
_refine_ls_weighting_scheme calc
_refine_ls_wR_factor_gt 0.0522
_refine_ls_wR_factor_ref 0.0542
_reflns_number_gt 4933
_reflns_number_total 7067
_reflns_threshold_expression I>2\s(I)
_cod_data_source_file og5036.cif
_cod_data_source_block PY1833DMF
_cod_depositor_comments
;
The following automatic conversions were performed:
'_symmetry_cell_setting' value 'Triclinic' changed to 'triclinic'
according to '/home/saulius/struct/CIF-dictionaries/cif_core.dic'
dictionary named 'cif_core.dic' version 2.4.1 from 2010-06-29.

Automatic conversion script
Id: cif_fix_enum 1527 2010-12-29 10:47:43Z saulius 

The following automatic conversions were performed:

'_symmetry_cell_setting' value 'Triclinic' changed to 'triclinic'
according to /home/saulius/struct/CIF-dictionaries/cif_core.dic
dictionary named 'cif_core.dic' version 2.4.1 from 2010-06-29.

Automatic conversion script
Id: cif_fix_values 1715 2011-07-08 13:25:40Z adriana 
;
_cod_original_sg_symbol_H-M P-1
_cod_database_code 2104324

loop_
_symmetry_equiv_pos_as_xyz
'x, y, z'
'-x, -y, -z'

loop_
_atom_site_type_symbol
_atom_site_label
_atom_site_fract_x
_atom_site_fract_y
_atom_site_fract_z
_atom_site_U_iso_or_equiv
_atom_site_adp_type
_atom_site_calc_flag
_atom_site_refinement_flags
_atom_site_occupancy
_atom_site_disorder_assembly
_atom_site_disorder_group
N N1 0.73155(14) 0.52321(14) 0.57244(10) 0.0187(3) Uani d . 1 . .
H H1 0.7339(19) 0.5107(19) 0.6293(15) 0.022(5) Uiso d . 1 . .
N N2 0.82816(14) 0.45643(14) 0.50175(10) 0.0186(3) Uani d . 1 . .
C C11 0.60727(16) 0.60759(16) 0.55834(11) 0.0178(3) Uani d . 1 . .
C C12 0.50419(16) 0.68635(16) 0.62921(11) 0.0180(3) Uani d . 1 . .
S S12 0.52317(4) 0.69244(4) 0.74036(3) 0.01750(9) Uani d . 1 . .
O O121 0.60383(12) 0.56670(12) 0.75968(8) 0.0244(3) Uani d . 1 . .
O O122 0.59342(13) 0.78252(13) 0.73256(9) 0.0258(3) Uani d . 1 . .
O O123 0.37792(12) 0.73077(13) 0.80206(8) 0.0264(3) Uani d . 1 . .
C C13 0.38123(17) 0.76729(17) 0.61311(12) 0.0198(4) Uani d . 1 . .
H H13 0.3109 0.8206 0.6610 0.024 Uiso calc R 1 . .
C C14 0.36101(17) 0.77033(17) 0.52730(12) 0.0207(4) Uani d . 1 . .
Cl Cl14 0.20855(4) 0.87511(5) 0.50937(3) 0.02927(11) Uani d . 1 . .
C C15 0.46227(17) 0.69197(17) 0.45816(12) 0.0208(4) Uani d . 1 . .
Cl Cl15 0.43947(5) 0.69113(5) 0.35116(3) 0.02752(11) Uani d . 1 . .
C C16 0.58482(17) 0.60997(17) 0.47279(12) 0.0199(4) Uani d . 1 . .
H H16 0.6533 0.5556 0.4249 0.024 Uiso calc R 1 . .
C C21 0.93837(16) 0.37090(17) 0.51655(11) 0.0185(3) Uani d . 1 . .
C C22 0.97229(17) 0.33594(17) 0.60417(12) 0.0207(4) Uani d . 1 . .
O O22 0.90382(12) 0.38050(13) 0.68106(8) 0.0272(3) Uani d . 1 . .
N N23 1.09914(14) 0.24177(14) 0.57859(10) 0.0206(3) Uani d . 1 . .
N N24 1.14755(14) 0.21486(14) 0.48272(10) 0.0209(3) Uani d . 1 . .
C C25 1.05345(16) 0.29063(17) 0.44668(12) 0.0195(4) Uani d . 1 . .
C C26 1.06731(18) 0.28886(19) 0.34684(12) 0.0260(4) Uani d . 1 . .
H H26A 1.1540 0.2234 0.3158 0.039 Uiso calc R 1 . .
H H26B 1.0714 0.3694 0.3182 0.039 Uiso calc R 1 . .
H H26C 0.9856 0.2726 0.3407 0.039 Uiso calc R 1 . .
C C31 1.18796(16) 0.17756(16) 0.63340(11) 0.0183(3) Uani d . 1 . .
C C32 1.13262(16) 0.17560(16) 0.72994(11) 0.0177(3) Uani d . 1 . .
H H32 1.0356 0.2172 0.7603 0.021 Uiso calc R 1 . .
S S33 1.16355(4) 0.11008(4) 0.90373(3) 0.01587(9) Uani d . 1 . .
C C33 1.22376(16) 0.11085(16) 0.78069(11) 0.0162(3) Uani d . 1 . .
O O331 1.22120(12) 0.19110(12) 0.93268(8) 0.0232(3) Uani d . 1 . .
O O332 1.00945(11) 0.15370(12) 0.93222(8) 0.0216(3) Uani d . 1 . .
O O333 1.22041(11) -0.01935(11) 0.93198(8) 0.0195(3) Uani d . 1 . .
C C34 1.36536(16) 0.04914(17) 0.73759(12) 0.0201(4) Uani d . 1 . .
H H34 1.4255 0.0050 0.7734 0.024 Uiso calc R 1 . .
C C35 1.41820(16) 0.05256(17) 0.64175(12) 0.0213(4) Uani d . 1 . .
H H35 1.5152 0.0106 0.6117 0.026 Uiso calc R 1 . .
C C36 1.33037(17) 0.11698(17) 0.58889(12) 0.0200(4) Uani d . 1 . .
H H36 1.3673 0.1196 0.5232 0.024 Uiso calc R 1 . .
Ca Ca1 0.17752(3) 0.79601(3) 0.92653(2) 0.01493(7) Uani d . 1 . .
O O1A 0.03429(13) 0.89921(13) 0.83141(9) 0.0275(3) Uani d . 1 . .
C C1A -0.09423(19) 0.92437(19) 0.84638(13) 0.0261(4) Uani d . 1 . .
H H1A -0.1459 0.8950 0.9030 0.031 Uiso calc R 1 . .
N N1A -0.16575(14) 0.98896(15) 0.78995(11) 0.0237(3) Uani d . 1 . .
C C2A -0.0976(2) 1.0369(2) 0.70151(15) 0.0372(5) Uani d . 1 . .
H H2A1 0.0039 1.0132 0.6923 0.056 Uiso calc R 1 . .
H H2A2 -0.1378 1.1276 0.7005 0.056 Uiso calc R 1 . .
H H2A3 -0.1127 1.0023 0.6517 0.056 Uiso calc R 1 . .
C C3A -0.31730(19) 1.0117(2) 0.81320(16) 0.0380(5) Uani d . 1 . .
H H3A1 -0.3522 0.9772 0.8750 0.057 Uiso calc R 1 . .
H H3A2 -0.3351 0.9718 0.7674 0.057 Uiso calc R 1 . .
H H3A3 -0.3664 1.1013 0.8128 0.057 Uiso calc R 1 . .
O O1B 0.11137(13) 0.63217(12) 0.90836(9) 0.0265(3) Uani d . 1 . .
C C1B 0.00810(18) 0.60066(17) 0.91249(12) 0.0217(4) Uani d . 1 . .
H H1B -0.0778 0.6349 0.9603 0.026 Uiso calc R 1 . .
N N1B 0.01013(14) 0.52302(14) 0.85492(10) 0.0200(3) Uani d . 1 . .
C C2B 0.13819(18) 0.46641(18) 0.78025(12) 0.0239(4) Uani d . 1 . .
H H2B1 0.2006 0.5172 0.7663 0.036 Uiso calc R 1 . .
H H2B2 0.1135 0.4611 0.7248 0.036 Uiso calc R 1 . .
H H2B3 0.1867 0.3828 0.7994 0.036 Uiso calc R 1 . .
C C3B -0.11161(19) 0.4817(2) 0.86905(13) 0.0273(4) Uani d . 1 . .
H H3B1 -0.1880 0.5222 0.9238 0.041 Uiso calc R 1 . .
H H3B2 -0.0842 0.3914 0.8785 0.041 Uiso calc R 1 . .
H H3B3 -0.1442 0.5037 0.8144 0.041 Uiso calc R 1 . .
O O1C 0.30439(13) 0.68644(13) 1.02127(9) 0.0291(3) Uani d . 1 . .
C C1C 0.38507(17) 0.64521(18) 1.06896(13) 0.0241(4) Uani d . 1 . .
H H1C 0.3637 0.5873 1.1170 0.029 Uiso calc R 1 . .
N N1C 0.49802(14) 0.67611(14) 1.05763(10) 0.0205(3) Uani d . 1 . .
C C2C 0.5378(2) 0.7637(2) 0.98421(14) 0.0308(5) Uani d . 1 . .
H H2C1 0.5914 0.7193 0.9257 0.046 Uiso calc R 1 . .
H H2C2 0.5963 0.8025 1.0005 0.046 Uiso calc R 1 . .
H H2C3 0.4525 0.8280 0.9773 0.046 Uiso calc R 1 . .
C C3C 0.59075(18) 0.61935(19) 1.11494(12) 0.0262(4) Uani d . 1 . .
H H3C1 0.5490 0.5661 1.1627 0.039 Uiso calc R 1 . .
H H3C2 0.6019 0.6846 1.1447 0.039 Uiso calc R 1 . .
H H3C3 0.6834 0.5694 1.0758 0.039 Uiso calc R 1 . .

loop_
_atom_site_aniso_label
_atom_site_aniso_U_11
_atom_site_aniso_U_22
_atom_site_aniso_U_33
_atom_site_aniso_U_12
_atom_site_aniso_U_13
_atom_site_aniso_U_23
N1 0.0191(6) 0.0198(8) 0.0146(7) -0.0030(5) -0.0051(5) -0.0011(6)
N2 0.0185(6) 0.0182(8) 0.0182(7) -0.0057(5) -0.0047(5) -0.0011(6)
C11 0.0187(7) 0.0172(9) 0.0181(8) -0.0073(6) -0.0061(6) 0.0027(7)
C12 0.0188(7) 0.0182(9) 0.0178(8) -0.0067(6) -0.0066(6) 0.0020(7)
S12 0.01603(18) 0.0199(2) 0.01394(18) -0.00264(15) -0.00430(14) -0.00096(17)
O121 0.0298(6) 0.0212(7) 0.0161(6) -0.0011(5) -0.0074(5) 0.0024(5)
O122 0.0277(6) 0.0284(8) 0.0258(6) -0.0116(5) -0.0115(5) -0.0002(6)
O123 0.0190(6) 0.0381(8) 0.0174(6) -0.0045(5) -0.0036(5) -0.0029(6)
C13 0.0197(7) 0.0196(10) 0.0183(8) -0.0056(6) -0.0047(6) 0.0005(7)
C14 0.0188(7) 0.0217(10) 0.0224(8) -0.0060(6) -0.0095(6) 0.0047(7)
Cl14 0.0243(2) 0.0331(3) 0.0275(2) -0.00036(17) -0.01432(17) 0.0020(2)
C15 0.0252(8) 0.0241(10) 0.0168(8) -0.0112(7) -0.0094(7) 0.0036(7)
Cl15 0.0327(2) 0.0339(3) 0.0187(2) -0.00937(18) -0.01341(17) 0.00112(19)
C16 0.0210(8) 0.0196(9) 0.0174(8) -0.0044(6) -0.0053(6) -0.0024(7)
C21 0.0198(7) 0.0192(9) 0.0161(8) -0.0062(6) -0.0049(6) -0.0011(7)
C22 0.0214(8) 0.0192(10) 0.0192(8) -0.0035(7) -0.0067(6) -0.0001(7)
O22 0.0266(6) 0.0291(8) 0.0182(6) 0.0034(5) -0.0078(5) -0.0064(6)
N23 0.0217(7) 0.0202(8) 0.0142(7) -0.0004(6) -0.0045(5) -0.0017(6)
N24 0.0219(7) 0.0221(8) 0.0147(7) -0.0036(6) -0.0039(5) -0.0014(6)
C25 0.0202(8) 0.0187(9) 0.0187(8) -0.0059(6) -0.0049(6) -0.0012(7)
C26 0.0257(8) 0.0316(11) 0.0160(8) -0.0029(7) -0.0062(7) -0.0026(8)
C31 0.0205(7) 0.0165(9) 0.0182(8) -0.0060(6) -0.0068(6) 0.0011(7)
C32 0.0159(7) 0.0166(9) 0.0177(8) -0.0031(6) -0.0032(6) -0.0015(7)
S33 0.01674(18) 0.0165(2) 0.01384(18) -0.00568(15) -0.00393(14) 0.00031(16)
C33 0.0186(7) 0.0144(9) 0.0154(7) -0.0065(6) -0.0037(6) -0.0005(7)
O331 0.0302(6) 0.0219(7) 0.0209(6) -0.0127(5) -0.0075(5) -0.0010(5)
O332 0.0184(5) 0.0266(7) 0.0157(6) -0.0046(5) -0.0033(4) 0.0010(5)
O333 0.0234(6) 0.0162(7) 0.0198(6) -0.0062(5) -0.0091(5) 0.0023(5)
C34 0.0191(7) 0.0202(10) 0.0222(8) -0.0059(6) -0.0086(6) 0.0005(7)
C35 0.0163(7) 0.0231(10) 0.0205(8) -0.0049(6) -0.0018(6) -0.0019(7)
C36 0.0219(8) 0.0202(10) 0.0162(8) -0.0074(7) -0.0029(6) -0.0008(7)
Ca1 0.01397(14) 0.01639(17) 0.01433(15) -0.00429(12) -0.00498(12) 0.00012(13)
O1A 0.0282(6) 0.0283(8) 0.0307(7) -0.0063(5) -0.0189(5) 0.0024(6)
C1A 0.0318(9) 0.0269(11) 0.0210(9) -0.0077(8) -0.0115(7) -0.0003(8)
N1A 0.0215(7) 0.0249(9) 0.0267(8) -0.0065(6) -0.0119(6) 0.0018(7)
C2A 0.0367(10) 0.0441(14) 0.0372(11) -0.0189(9) -0.0200(9) 0.0186(10)
C3A 0.0224(9) 0.0410(13) 0.0481(13) -0.0052(8) -0.0125(9) -0.0015(11)
O1B 0.0279(6) 0.0230(7) 0.0329(7) -0.0095(5) -0.0127(5) -0.0033(6)
C1B 0.0241(8) 0.0200(10) 0.0217(8) -0.0068(7) -0.0087(7) 0.0006(7)
N1B 0.0243(7) 0.0194(8) 0.0189(7) -0.0093(6) -0.0077(6) 0.0002(6)
C2B 0.0244(8) 0.0229(10) 0.0245(9) -0.0061(7) -0.0083(7) -0.0028(8)
C3B 0.0308(9) 0.0359(12) 0.0215(9) -0.0204(8) -0.0052(7) -0.0029(8)
O1C 0.0265(6) 0.0357(8) 0.0318(7) -0.0141(6) -0.0185(6) 0.0134(6)
C1C 0.0237(8) 0.0253(10) 0.0247(9) -0.0090(7) -0.0109(7) 0.0078(8)
N1C 0.0218(7) 0.0231(9) 0.0187(7) -0.0078(6) -0.0101(6) 0.0047(6)
C2C 0.0314(9) 0.0407(13) 0.0287(10) -0.0203(8) -0.0162(8) 0.0142(9)
C3C 0.0236(8) 0.0350(12) 0.0219(9) -0.0081(7) -0.0128(7) 0.0049(8)

loop_
_atom_type_symbol
_atom_type_description
_atom_type_scat_dispersion_real
_atom_type_scat_dispersion_imag
_atom_type_scat_source
C C 0.0033 0.0016 'International Tables Vol C Tables 4.2.6.8 and 6.1.1.4'
H H 0.0000 0.0000 'International Tables Vol C Tables 4.2.6.8 and 6.1.1.4'
Ca Ca 0.2262 0.3064 'International Tables Vol C Tables 4.2.6.8 and 6.1.1.4'
Cl Cl 0.1484 0.1585 'International Tables Vol C Tables 4.2.6.8 and 6.1.1.4'
N N 0.0061 0.0033 'International Tables Vol C Tables 4.2.6.8 and 6.1.1.4'
O O 0.0106 0.0060 'International Tables Vol C Tables 4.2.6.8 and 6.1.1.4'
S S 0.1246 0.1234 'International Tables Vol C Tables 4.2.6.8 and 6.1.1.4'

loop_
_geom_angle_atom_site_label_1
_geom_angle_atom_site_label_2
_geom_angle_atom_site_label_3
_geom_angle_site_symmetry_1
_geom_angle_site_symmetry_3
_geom_angle
_geom_angle_publ_flag
N2 N1 C11 . . 118.42(13) ?
N2 N1 H1 . . 123.8(13) ?
C11 N1 H1 . . 117.1(13) ?
C21 N2 N1 . . 118.43(14) ?
C16 C11 C12 . . 119.62(14) ?
C16 C11 N1 . . 119.18(16) ?
C12 C11 N1 . . 121.17(14) ?
C13 C12 C11 . . 119.51(15) ?
C13 C12 S12 . . 117.17(13) ?
C11 C12 S12 . . 123.30(11) ?
O122 S12 O121 . . 114.08(8) ?
O122 S12 O123 . . 113.23(8) ?
O121 S12 O123 . . 112.72(8) ?
O122 S12 C12 . . 106.62(8) ?
O121 S12 C12 . . 105.49(8) ?
O123 S12 C12 . . 103.60(7) ?
S12 O123 Ca1 . . 164.83(8) ?
C14 C13 C12 . . 120.39(16) ?
C14 C13 H13 . . 119.8 ?
C12 C13 H13 . . 119.8 ?
C15 C14 C13 . . 119.80(14) ?
C15 C14 Cl14 . . 121.35(13) ?
C13 C14 Cl14 . . 118.84(14) ?
C14 C15 C16 . . 120.86(15) ?
C14 C15 Cl15 . . 121.14(12) ?
C16 C15 Cl15 . . 118.00(14) ?
C15 C16 C11 . . 119.81(17) ?
C15 C16 H16 . . 120.1 ?
C11 C16 H16 . . 120.1 ?
N2 C21 C25 . . 125.22(15) ?
N2 C21 C22 . . 128.72(16) ?
C25 C21 C22 . . 106.06(13) ?
O22 C22 N23 . . 128.53(14) ?
O22 C22 C21 . . 128.18(15) ?
N23 C22 C21 . . 103.30(14) ?
C22 N23 N24 . . 112.82(12) ?
C22 N23 C31 . . 128.64(15) ?
N24 N23 C31 . . 118.37(13) ?
C25 N24 N23 . . 106.93(13) ?
N24 C25 C21 . . 110.90(14) ?
N24 C25 C26 . . 122.47(16) ?
C21 C25 C26 . . 126.63(14) ?
C25 C26 H26A . . 109.5 ?
C25 C26 H26B . . 109.5 ?
H26A C26 H26B . . 109.5 ?
C25 C26 H26C . . 109.5 ?
H26A C26 H26C . . 109.5 ?
H26B C26 H26C . . 109.5 ?
C36 C31 C32 . . 120.94(14) ?
C36 C31 N23 . . 118.78(15) ?
C32 C31 N23 . . 120.27(14) ?
C31 C32 C33 . . 118.16(14) ?
C31 C32 H32 . . 120.9 ?
C33 C32 H32 . . 120.9 ?
O331 S33 O332 . . 113.05(8) ?
O331 S33 O333 . . 111.89(7) ?
O332 S33 O333 . . 112.13(7) ?
O331 S33 C33 . . 106.57(8) ?
O332 S33 C33 . . 107.02(7) ?
O333 S33 C33 . . 105.60(8) ?
C34 C33 C32 . . 121.70(15) ?
C34 C33 S33 . . 117.35(12) ?
C32 C33 S33 . . 120.90(12) ?
S33 O332 Ca1 . 2_667 136.63(7) ?
S33 O333 Ca1 . 1_645 135.71(7) ?
C33 C34 C35 . . 119.21(14) ?
C33 C34 H34 . . 120.4 ?
C35 C34 H34 . . 120.4 ?
C34 C35 C36 . . 120.63(15) ?
C34 C35 H35 . . 119.7 ?
C36 C35 H35 . . 119.7 ?
C31 C36 C35 . . 119.35(15) ?
C31 C36 H36 . . 120.3 ?
C35 C36 H36 . . 120.3 ?
O1C Ca1 O1B . . 93.33(5) ?
O1C Ca1 O123 . . 88.71(5) ?
O1B Ca1 O123 . . 90.27(5) ?
O1C Ca1 O333 . 1_465 95.71(5) ?
O1B Ca1 O333 . 1_465 170.90(4) ?
O123 Ca1 O333 . 1_465 90.98(5) ?
O1C Ca1 O332 . 2_667 83.25(4) ?
O1B Ca1 O332 . 2_667 90.02(5) ?
O123 Ca1 O332 . 2_667 171.96(4) ?
O333 Ca1 O332 1_465 2_667 90.01(5) ?
O1C Ca1 O1A . . 175.38(5) ?
O1B Ca1 O1A . . 82.47(5) ?
O123 Ca1 O1A . . 93.22(4) ?
O333 Ca1 O1A 1_465 . 88.47(4) ?
O332 Ca1 O1A 2_667 . 94.79(4) ?
C1A O1A Ca1 . . 130.29(12) ?
O1A C1A N1A . . 125.42(17) ?
O1A C1A H1A . . 117.3 ?
N1A C1A H1A . . 117.3 ?
C1A N1A C2A . . 122.01(15) ?
C1A N1A C3A . . 121.24(16) ?
C2A N1A C3A . . 116.72(14) ?
N1A C2A H2A1 . . 109.5 ?
N1A C2A H2A2 . . 109.5 ?
H2A1 C2A H2A2 . . 109.5 ?
N1A C2A H2A3 . . 109.5 ?
H2A1 C2A H2A3 . . 109.5 ?
H2A2 C2A H2A3 . . 109.5 ?
N1A C3A H3A1 . . 109.5 ?
N1A C3A H3A2 . . 109.5 ?
H3A1 C3A H3A2 . . 109.5 ?
N1A C3A H3A3 . . 109.5 ?
H3A1 C3A H3A3 . . 109.5 ?
H3A2 C3A H3A3 . . 109.5 ?
C1B O1B Ca1 . . 143.71(13) ?
O1B C1B N1B . . 124.31(17) ?
O1B C1B H1B . . 117.8 ?
N1B C1B H1B . . 117.8 ?
C1B N1B C2B . . 120.94(15) ?
C1B N1B C3B . . 121.19(15) ?
C2B N1B C3B . . 117.62(16) ?
N1B C2B H2B1 . . 109.5 ?
N1B C2B H2B2 . . 109.5 ?
H2B1 C2B H2B2 . . 109.5 ?
N1B C2B H2B3 . . 109.5 ?
H2B1 C2B H2B3 . . 109.5 ?
H2B2 C2B H2B3 . . 109.5 ?
N1B C3B H3B1 . . 109.5 ?
N1B C3B H3B2 . . 109.5 ?
H3B1 C3B H3B2 . . 109.5 ?
N1B C3B H3B3 . . 109.5 ?
H3B1 C3B H3B3 . . 109.5 ?
H3B2 C3B H3B3 . . 109.5 ?
C1C O1C Ca1 . . 167.47(13) ?
O1C C1C N1C . . 124.49(16) ?
O1C C1C H1C . . 117.8 ?
N1C C1C H1C . . 117.8 ?
C1C N1C C2C . . 120.53(13) ?
C1C N1C C3C . . 120.95(14) ?
C2C N1C C3C . . 118.45(14) ?
N1C C2C H2C1 . . 109.5 ?
N1C C2C H2C2 . . 109.5 ?
H2C1 C2C H2C2 . . 109.5 ?
N1C C2C H2C3 . . 109.5 ?
H2C1 C2C H2C3 . . 109.5 ?
H2C2 C2C H2C3 . . 109.5 ?
N1C C3C H3C1 . . 109.5 ?
N1C C3C H3C2 . . 109.5 ?
H3C1 C3C H3C2 . . 109.5 ?
N1C C3C H3C3 . . 109.5 ?
H3C1 C3C H3C3 . . 109.5 ?
H3C2 C3C H3C3 . . 109.5 ?

loop_
_geom_bond_atom_site_label_1
_geom_bond_atom_site_label_2
_geom_bond_site_symmetry_2
_geom_bond_distance
_geom_bond_publ_flag
N1 N2 . 1.318(2) ?
N1 C11 . 1.4077(19) ?
N1 H1 . 0.87(2) ?
N2 C21 . 1.309(2) ?
C11 C16 . 1.400(2) ?
C11 C12 . 1.402(2) ?
C12 C13 . 1.396(2) ?
C12 S12 . 1.7878(17) ?
S12 O122 . 1.4386(14) ?
S12 O121 . 1.4540(12) ?
S12 O123 . 1.4590(12) ?
O123 Ca1 . 2.2968(13) ?
C13 C14 . 1.392(2) ?
C13 H13 . 0.9500 ?
C14 C15 . 1.378(3) ?
C14 Cl14 . 1.7356(16) ?
C15 C16 . 1.387(2) ?
C15 Cl15 . 1.7322(17) ?
C16 H16 . 0.9500 ?
C21 C25 . 1.445(2) ?
C21 C22 . 1.473(2) ?
C22 O22 . 1.224(2) ?
C22 N23 . 1.374(2) ?
N23 N24 . 1.418(2) ?
N23 C31 . 1.4231(19) ?
N24 C25 . 1.306(2) ?
C25 C26 . 1.486(2) ?
C26 H26A . 0.9800 ?
C26 H26B . 0.9800 ?
C26 H26C . 0.9800 ?
C31 C36 . 1.394(2) ?
C31 C32 . 1.396(2) ?
C32 C33 . 1.396(2) ?
C32 H32 . 0.9500 ?
S33 O331 . 1.4489(13) ?
S33 O332 . 1.4595(11) ?
S33 O333 . 1.4671(12) ?
S33 C33 . 1.7742(17) ?
C33 C34 . 1.386(2) ?
O332 Ca1 2_667 2.3684(12) ?
O333 Ca1 1_645 2.3275(13) ?
C34 C35 . 1.385(2) ?
C34 H34 . 0.9500 ?
C35 C36 . 1.395(2) ?
C35 H35 . 0.9500 ?
C36 H36 . 0.9500 ?
Ca1 O1C . 2.2728(11) ?
Ca1 O1B . 2.2916(14) ?
Ca1 O333 1_465 2.3274(13) ?
Ca1 O332 2_667 2.3684(12) ?
Ca1 O1A . 2.3715(11) ?
O1A C1A . 1.237(2) ?
C1A N1A . 1.326(2) ?
C1A H1A . 0.9500 ?
N1A C2A . 1.445(2) ?
N1A C3A . 1.460(2) ?
C2A H2A1 . 0.9800 ?
C2A H2A2 . 0.9800 ?
C2A H2A3 . 0.9800 ?
C3A H3A1 . 0.9800 ?
C3A H3A2 . 0.9800 ?
C3A H3A3 . 0.9800 ?
O1B C1B . 1.245(2) ?
C1B N1B . 1.317(2) ?
C1B H1B . 0.9500 ?
N1B C2B . 1.456(2) ?
N1B C3B . 1.464(2) ?
C2B H2B1 . 0.9800 ?
C2B H2B2 . 0.9800 ?
C2B H2B3 . 0.9800 ?
C3B H3B1 . 0.9800 ?
C3B H3B2 . 0.9800 ?
C3B H3B3 . 0.9800 ?
O1C C1C . 1.2397(19) ?
C1C N1C . 1.313(2) ?
C1C H1C . 0.9500 ?
N1C C2C . 1.463(2) ?
N1C C3C . 1.4657(19) ?
C2C H2C1 . 0.9800 ?
C2C H2C2 . 0.9800 ?
C2C H2C3 . 0.9800 ?
C3C H3C1 . 0.9800 ?
C3C H3C2 . 0.9800 ?
C3C H3C3 . 0.9800 ?

loop_
_geom_hbond_atom_site_label_D
_geom_hbond_atom_site_label_H
_geom_hbond_atom_site_label_A
_geom_hbond_site_symmetry_A
_geom_hbond_distance_DH
_geom_hbond_distance_HA
_geom_hbond_distance_DA
_geom_hbond_angle_DHA
N1 H1 O121 . 0.87(2) 2.04(2) 2.7556(19) 138.5(17)
N1 H1 O22 . 0.87(2) 2.216(19) 2.8384(17) 128.3(17)

loop_
_geom_torsion_atom_site_label_1
_geom_torsion_atom_site_label_2
_geom_torsion_atom_site_label_3
_geom_torsion_atom_site_label_4
_geom_torsion_site_symmetry_1
_geom_torsion_site_symmetry_2
_geom_torsion_site_symmetry_3
_geom_torsion_site_symmetry_4
_geom_torsion
_geom_torsion_publ_flag
C11 N1 N2 C21 . . . . -174.52(15) ?
N2 N1 C11 C16 . . . . 5.6(2) ?
N2 N1 C11 C12 . . . . -176.30(16) ?
C16 C11 C12 C13 . . . . -0.8(3) ?
N1 C11 C12 C13 . . . . -178.90(16) ?
C16 C11 C12 S12 . . . . -179.07(13) ?
N1 C11 C12 S12 . . . . 2.8(2) ?
C13 C12 S12 O122 . . . . -89.96(14) ?
C11 C12 S12 O122 . . . . 88.34(16) ?
C13 C12 S12 O121 . . . . 148.40(13) ?
C11 C12 S12 O121 . . . . -33.30(17) ?
C13 C12 S12 O123 . . . . 29.75(16) ?
C11 C12 S12 O123 . . . . -151.95(15) ?
O122 S12 O123 Ca1 . . . . -55.6(4) ?
O121 S12 O123 Ca1 . . . . 75.8(4) ?
C12 S12 O123 Ca1 . . . . -170.6(3) ?
C11 C12 C13 C14 . . . . -0.2(3) ?
S12 C12 C13 C14 . . . . 178.13(14) ?
C12 C13 C14 C15 . . . . 0.7(3) ?
C12 C13 C14 Cl14 . . . . -178.42(13) ?
C13 C14 C15 C16 . . . . -0.2(3) ?
Cl14 C14 C15 C16 . . . . 178.95(14) ?
C13 C14 C15 Cl15 . . . . 178.85(14) ?
Cl14 C14 C15 Cl15 . . . . -2.0(2) ?
C14 C15 C16 C11 . . . . -0.9(3) ?
Cl15 C15 C16 C11 . . . . -179.93(14) ?
C12 C11 C16 C15 . . . . 1.4(3) ?
N1 C11 C16 C15 . . . . 179.49(16) ?
N1 N2 C21 C25 . . . . -179.67(17) ?
N1 N2 C21 C22 . . . . 0.3(3) ?
N2 C21 C22 O22 . . . . -0.2(3) ?
C25 C21 C22 O22 . . . . 179.71(19) ?
N2 C21 C22 N23 . . . . 179.93(18) ?
C25 C21 C22 N23 . . . . -0.14(19) ?
O22 C22 N23 N24 . . . . -179.80(18) ?
C21 C22 N23 N24 . . . . 0.1(2) ?
O22 C22 N23 C31 . . . . -4.6(3) ?
C21 C22 N23 C31 . . . . 175.22(16) ?
C22 N23 N24 C25 . . . . 0.1(2) ?
C31 N23 N24 C25 . . . . -175.65(15) ?
N23 N24 C25 C21 . . . . -0.2(2) ?
N23 N24 C25 C26 . . . . -179.22(17) ?
N2 C21 C25 N24 . . . . -179.88(17) ?
C22 C21 C25 N24 . . . . 0.2(2) ?
N2 C21 C25 C26 . . . . -0.9(3) ?
C22 C21 C25 C26 . . . . 179.20(18) ?
C22 N23 C31 C36 . . . . -158.26(18) ?
N24 N23 C31 C36 . . . . 16.7(2) ?
C22 N23 C31 C32 . . . . 21.8(3) ?
N24 N23 C31 C32 . . . . -163.26(17) ?
C36 C31 C32 C33 . . . . -0.3(3) ?
N23 C31 C32 C33 . . . . 179.67(16) ?
C31 C32 C33 C34 . . . . -0.3(3) ?
C31 C32 C33 S33 . . . . 176.99(14) ?
O331 S33 C33 C34 . . . . 71.87(15) ?
O332 S33 C33 C34 . . . . -166.91(13) ?
O333 S33 C33 C34 . . . . -47.28(15) ?
O331 S33 C33 C32 . . . . -105.56(15) ?
O332 S33 C33 C32 . . . . 15.65(17) ?
O333 S33 C33 C32 . . . . 135.29(14) ?
O331 S33 O332 Ca1 . . . 2_667 -57.17(13) ?
O333 S33 O332 Ca1 . . . 2_667 70.45(13) ?
C33 S33 O332 Ca1 . . . 2_667 -174.20(10) ?
O331 S33 O333 Ca1 . . . 1_645 174.22(9) ?
O332 S33 O333 Ca1 . . . 1_645 45.98(12) ?
C33 S33 O333 Ca1 . . . 1_645 -70.22(11) ?
C32 C33 C34 C35 . . . . 0.5(3) ?
S33 C33 C34 C35 . . . . -176.88(15) ?
C33 C34 C35 C36 . . . . -0.1(3) ?
C32 C31 C36 C35 . . . . 0.6(3) ?
N23 C31 C36 C35 . . . . -179.29(16) ?
C34 C35 C36 C31 . . . . -0.4(3) ?
S12 O123 Ca1 O1C . . . . -35.4(3) ?
S12 O123 Ca1 O1B . . . . -128.7(3) ?
S12 O123 Ca1 O333 . . . 1_465 60.3(3) ?
S12 O123 Ca1 O332 . . . 2_667 -36.7(6) ?
S12 O123 Ca1 O1A . . . . 148.8(3) ?
O1C Ca1 O1A C1A . . . . 39.8(8) ?
O1B Ca1 O1A C1A . . . . 64.51(17) ?
O123 Ca1 O1A C1A . . . . 154.35(17) ?
O333 Ca1 O1A C1A 1_465 . . . -114.76(17) ?
O332 Ca1 O1A C1A 2_667 . . . -24.87(17) ?
Ca1 O1A C1A N1A . . . . 176.04(14) ?
O1A C1A N1A C2A . . . . 0.8(3) ?
O1A C1A N1A C3A . . . . 178.8(2) ?
O1C Ca1 O1B C1B . . . . 129.4(2) ?
O123 Ca1 O1B C1B . . . . -141.9(2) ?
O333 Ca1 O1B C1B 1_465 . . . -44.0(4) ?
O332 Ca1 O1B C1B 2_667 . . . 46.2(2) ?
O1A Ca1 O1B C1B . . . . -48.6(2) ?
Ca1 O1B C1B N1B . . . . 142.19(16) ?
O1B C1B N1B C2B . . . . 0.3(3) ?
O1B C1B N1B C3B . . . . 174.43(16) ?
O1B Ca1 O1C C1C . . . . 163.6(6) ?
O123 Ca1 O1C C1C . . . . 73.4(6) ?
O333 Ca1 O1C C1C 1_465 . . . -17.4(6) ?
O332 Ca1 O1C C1C 2_667 . . . -106.7(6) ?
O1A Ca1 O1C C1C . . . . -171.8(6) ?
Ca1 O1C C1C N1C . . . . -20.5(8) ?
O1C C1C N1C C2C . . . . -0.7(3) ?
O1C C1C N1C C3C . . . . -177.70(19) ?
